data_4309264
loop_
_publ_author_name
'Crystal A. Merrill'
'Anthony K. Cheetham'

_publ_section_title
;
Pillared Layered Structures Based upon M(III) Ethylene Diphosphonates:
The Synthesis and Crystal Structures of MIII(H2O)(HO3P(CH2)2PO3) (M = Fe,
Al, Ga)
;
_journal_name_full 'Inorganic Chemistry'
_journal_page_first 5273
_journal_page_last 5277
_journal_paper_doi 10.1021/ic0502269
_journal_volume 44
_journal_year 2005
_chemical_formula_sum 'C2 H2 Fe O7 P2'
_chemical_formula_weight 255.83
_chemical_name_systematic
; 
 ? 
;
_space_group_IT_number 61
_symmetry_cell_setting orthorhombic
_symmetry_space_group_name_Hall '-P 2ac 2ab'
_symmetry_space_group_name_H-M 'P b c a'
_atom_sites_solution_hydrogens geom
_atom_sites_solution_primary direct
_atom_sites_solution_secondary difmap
_audit_creation_method SHELXL-97
_cell_angle_alpha 90.00
_cell_angle_beta 90.00
_cell_angle_gamma 90.00
_cell_formula_units_Z 8
_cell_length_a 9.739(5)
_cell_length_b 9.498(5)
_cell_length_c 15.940(8)
_cell_measurement_temperature 293(2)
_cell_volume 1474.5(13)
_computing_structure_refinement 'SHELXL-97 (Sheldrick, 1997)'
_computing_structure_solution 'SHELXS-97 (Sheldrick, 1990)'
_diffrn_ambient_temperature 293(2)
_diffrn_measured_fraction_theta_full 0.917
_diffrn_measured_fraction_theta_max 0.917
_diffrn_radiation_monochromator graphite
_diffrn_radiation_source 'fine-focus sealed tube'
_diffrn_radiation_type MoK\a
_diffrn_radiation_wavelength 0.71073
_diffrn_reflns_av_R_equivalents 0.0877
_diffrn_reflns_av_sigmaI/netI 0.0544
_diffrn_reflns_limit_h_max 12
_diffrn_reflns_limit_h_min -12
_diffrn_reflns_limit_k_max 9
_diffrn_reflns_limit_k_min -12
_diffrn_reflns_limit_l_max 20
_diffrn_reflns_limit_l_min -19
_diffrn_reflns_number 8286
_diffrn_reflns_theta_full 27.86
_diffrn_reflns_theta_max 27.86
_diffrn_reflns_theta_min 2.56
_exptl_absorpt_coefficient_mu 2.475
_exptl_crystal_density_diffrn 2.305
_exptl_crystal_density_method 'not measured'
_exptl_crystal_F_000 1008
_refine_diff_density_max 0.853
_refine_diff_density_min -0.585
_refine_diff_density_rms 0.133
_refine_ls_extinction_method none
_refine_ls_goodness_of_fit_ref 0.988
_refine_ls_hydrogen_treatment mixed
_refine_ls_matrix_type full
_refine_ls_number_parameters 136
_refine_ls_number_reflns 1617
_refine_ls_number_restraints 1
_refine_ls_restrained_S_all 0.988
_refine_ls_R_factor_all 0.0591
_refine_ls_R_factor_gt 0.0379
_refine_ls_shift/su_max 0.000
_refine_ls_shift/su_mean 0.000
_refine_ls_structure_factor_coef Fsqd
_refine_ls_weighting_details 'calc w=1/[\s^2^(Fo^2^)+(0.0568P)^2^+0.0000P] where P=(Fo^2^+2Fc^2^)/3'
_refine_ls_weighting_scheme calc
_refine_ls_wR_factor_gt 0.0918
_refine_ls_wR_factor_ref 0.0996
_reflns_number_gt 1181
_reflns_number_total 1617
_reflns_threshold_expression >2sigma(I)
_cod_data_source_file ic0502269si20050215_055443.cif
_cod_data_source_block cmi164m
_cod_original_cell_volume 1474.4(13)
_cod_database_code 4309264

loop_
_symmetry_equiv_pos_as_xyz
'x, y, z'
'-x+1/2, -y, z+1/2'
'-x, y+1/2, -z+1/2'
'x+1/2, -y+1/2, -z'
'-x, -y, -z'
'x-1/2, y, -z-1/2'
'x, -y-1/2, z-1/2'
'-x-1/2, y-1/2, z'

loop_
_atom_site_label
_atom_site_type_symbol
_atom_site_fract_x
_atom_site_fract_y
_atom_site_fract_z
_atom_site_U_iso_or_equiv
_atom_site_adp_type
_atom_site_occupancy
_atom_site_symmetry_multiplicity
_atom_site_calc_flag
_atom_site_refinement_flags
_atom_site_disorder_assembly
_atom_site_disorder_group
Fe1 Fe 0.70352(5) 0.09908(5) 0.44920(3) 0.01151(17) Uani 1 1 d . . .
P1 P 0.38281(9) 0.17009(10) 0.43023(5) 0.0108(2) Uani 1 1 d . . .
P2 P 0.88142(9) 0.32214(10) 0.33123(5) 0.0148(2) Uani 1 1 d . . .
O1 O 0.6518(3) -0.0212(3) 0.54297(15) 0.0192(6) Uani 1 1 d . . .
O2 O 0.7839(3) 0.2216(3) 0.53489(15) 0.0209(6) Uani 1 1 d . . .
O3 O 0.6290(3) -0.0293(3) 0.36330(15) 0.0229(6) Uani 1 1 d . . .
O4 O 0.7678(3) 0.2251(3) 0.35836(16) 0.0241(6) Uani 1 1 d . . .
O5 O 0.5306(2) 0.2103(3) 0.45435(14) 0.0160(5) Uani 1 1 d . . .
O6 O 0.8935(3) -0.0090(4) 0.4368(2) 0.0291(7) Uani 1 1 d . . .
O7 O 1.0229(3) 0.2547(4) 0.3569(2) 0.0340(8) Uani 1 1 d D . .
H11 H 1.039(5) 0.311(4) 0.386(3) 0.041 Uiso 1 1 d D . .
C1 C 0.8852(4) 0.3222(4) 0.2187(2) 0.0191(8) Uani 1 1 d . . .
C2 C 0.3688(4) 0.1754(4) 0.3180(2) 0.0152(8) Uani 1 1 d . . .
H2 H 0.960(4) 0.366(5) 0.201(3) 0.028(12) Uiso 1 1 d . . .
H4 H 0.431(4) 0.121(4) 0.301(2) 0.004(9) Uiso 1 1 d . . .
H3 H 0.280(4) 0.130(5) 0.303(2) 0.019(11) Uiso 1 1 d . . .
H101 H 0.913(6) -0.092(7) 0.442(3) 0.054(19) Uiso 1 1 d . . .
H100 H 0.953(6) 0.032(7) 0.415(4) 0.056(19) Uiso 1 1 d . . .
H1 H 0.807(4) 0.375(5) 0.203(3) 0.029(13) Uiso 1 1 d . . .

loop_
_atom_site_aniso_label
_atom_site_aniso_U_11
_atom_site_aniso_U_22
_atom_site_aniso_U_33
_atom_site_aniso_U_23
_atom_site_aniso_U_13
_atom_site_aniso_U_12
Fe1 0.0158(3) 0.0103(3) 0.0084(3) -0.0002(2) 0.00035(18) -0.00085(19)
P1 0.0146(4) 0.0114(5) 0.0063(4) 0.0009(3) 0.0007(3) 0.0003(3)
P2 0.0212(5) 0.0157(5) 0.0076(5) -0.0029(3) 0.0022(3) -0.0014(4)
O1 0.0266(13) 0.0161(15) 0.0150(12) 0.0054(11) 0.0006(10) -0.0050(11)
O2 0.0220(13) 0.0265(16) 0.0143(12) -0.0054(11) -0.0029(10) -0.0083(11)
O3 0.0322(15) 0.0190(16) 0.0174(13) -0.0110(11) -0.0061(11) 0.0037(12)
O4 0.0332(14) 0.0249(16) 0.0141(13) 0.0036(12) 0.0057(11) -0.0075(12)
O5 0.0151(12) 0.0147(14) 0.0182(13) -0.0007(11) -0.0014(10) 0.0024(10)
O6 0.0225(15) 0.0200(18) 0.045(2) 0.0032(14) 0.0095(13) 0.0050(13)
O7 0.0312(15) 0.044(2) 0.0271(17) -0.0145(15) -0.0084(14) 0.0079(14)
C1 0.031(2) 0.018(2) 0.0082(16) -0.0027(15) 0.0058(15) -0.0062(18)
C2 0.026(2) 0.013(2) 0.0068(16) 0.0008(14) 0.0000(14) 0.0014(17)

loop_
_atom_type_symbol
_atom_type_description
_atom_type_scat_dispersion_real
_atom_type_scat_dispersion_imag
_atom_type_scat_source
C C 0.0033 0.0016 'International Tables Vol C Tables 4.2.6.8 and 6.1.1.4'
H H 0.0000 0.0000 'International Tables Vol C Tables 4.2.6.8 and 6.1.1.4'
O O 0.0106 0.0060 'International Tables Vol C Tables 4.2.6.8 and 6.1.1.4'
P P 0.1023 0.0942 'International Tables Vol C Tables 4.2.6.8 and 6.1.1.4'
Fe Fe 0.3463 0.8444 'International Tables Vol C Tables 4.2.6.8 and 6.1.1.4'

loop_
_geom_angle_atom_site_label_1
_geom_angle_atom_site_label_2
_geom_angle_atom_site_label_3
_geom_angle
_geom_angle_site_symmetry_1
_geom_angle_site_symmetry_3
_geom_angle_publ_flag
O1 Fe1 O2 85.21(12) . . ?
O1 Fe1 O3 94.32(12) . . ?
O2 Fe1 O3 177.72(12) . . ?
O1 Fe1 O4 175.95(11) . . ?
O2 Fe1 O4 91.40(12) . . ?
O3 Fe1 O4 88.99(12) . . ?
O1 Fe1 O5 93.51(11) . . ?
O2 Fe1 O5 89.64(11) . . ?
O3 Fe1 O5 92.62(11) . . ?
O4 Fe1 O5 88.67(11) . . ?
O1 Fe1 O6 90.73(13) . . ?
O2 Fe1 O6 90.24(13) . . ?
O3 Fe1 O6 87.53(12) . . ?
O4 Fe1 O6 87.06(13) . . ?
O5 Fe1 O6 175.73(13) . . ?
O1 P1 O2 112.86(16) 5_656 4_456 ?
O1 P1 O5 111.70(15) 5_656 . ?
O2 P1 O5 109.56(15) 4_456 . ?
O1 P1 C2 106.89(16) 5_656 . ?
O2 P1 C2 107.35(17) 4_456 . ?
O5 P1 C2 108.25(16) . . ?
O4 P2 O3 115.31(16) . 8_765 ?
O4 P2 O7 108.66(19) . . ?
O3 P2 O7 110.65(17) 8_765 . ?
O4 P2 C1 107.63(17) . . ?
O3 P2 C1 109.93(18) 8_765 . ?
O7 P2 C1 104.02(19) . . ?
O4 P2 H11 117.2(18) . . ?
O3 P2 H11 87.0(11) 8_765 . ?
O7 P2 H11 24.2(10) . . ?
C1 P2 H11 118.5(16) . . ?
P1 O1 Fe1 145.23(17) 5_656 . ?
P1 O2 Fe1 156.04(17) 4_556 . ?
P2 O3 Fe1 147.23(18) 8_755 . ?
P2 O4 Fe1 144.45(17) . . ?
P1 O5 Fe1 130.53(16) . . ?
Fe1 O6 H101 132(4) . . ?
Fe1 O6 H100 117(4) . . ?
H101 O6 H100 110(6) . . ?
P2 O7 H11 93(4) . . ?
C2 C1 P2 112.5(3) 6_656 . ?
C2 C1 H2 114(3) 6_656 . ?
P2 C1 H2 109(3) . . ?
C2 C1 H1 107(3) 6_656 . ?
P2 C1 H1 104(3) . . ?
H2 C1 H1 109(4) . . ?
C1 C2 P1 113.7(3) 6_556 . ?
C1 C2 H4 111(3) 6_556 . ?
P1 C2 H4 105(2) . . ?
C1 C2 H3 114(2) 6_556 . ?
P1 C2 H3 107(2) . . ?
H4 C2 H3 106(4) . . ?

loop_
_geom_bond_atom_site_label_1
_geom_bond_atom_site_label_2
_geom_bond_distance
_geom_bond_site_symmetry_2
_geom_bond_publ_flag
Fe1 O1 1.948(3) . ?
Fe1 O2 1.957(3) . ?
Fe1 O3 1.971(3) . ?
Fe1 O4 1.980(3) . ?
Fe1 O5 1.989(3) . ?
Fe1 O6 2.125(3) . ?
P1 O1 1.515(3) 5_656 ?
P1 O2 1.515(3) 4_456 ?
P1 O5 1.538(3) . ?
P1 C2 1.795(4) . ?
P2 O4 1.503(3) . ?
P2 O3 1.505(3) 8_765 ?
P2 O7 1.573(3) . ?
P2 C1 1.794(4) . ?
P2 H11 1.77(5) . ?
O1 P1 1.515(3) 5_656 ?
O2 P1 1.515(3) 4_556 ?
O3 P2 1.505(3) 8_755 ?
O6 H101 0.81(7) . ?
O6 H100 0.78(6) . ?
O7 H11 0.73(2) . ?
C1 C2 1.519(5) 6_656 ?
C1 H2 0.89(5) . ?
C1 H1 0.94(5) . ?
C2 C1 1.519(5) 6_556 ?
C2 H4 0.84(4) . ?
C2 H3 0.99(4) . ?
